data_7123516
loop_
_publ_author_name
'Mehta, Meera'
'Goicoechea, Jose M.'

_publ_section_title
;
 Carboboration of isocyanates with tris(pentafluorophenyl)borane and
 evidence for dissociative FLP chemistry of an acid--base pair
;
_journal_name_full 'Chemical Communications'
_journal_paper_doi 10.1039/C9CC02707F
_journal_year 2019
_chemical_formula_moiety 'C32 H10 B F15 N2 O2'
_chemical_formula_sum 'C32 H10 B F15 N2 O2'
_chemical_formula_weight 750.23
_chemical_name_systematic
;
 cyclo-[B(C6F5)2N(C6H5)C(O)N(C6H5)C(C6F5)O]
;
_space_group_crystal_system triclinic
_space_group_IT_number 2
_space_group_name_Hall '-P 1'
_space_group_name_H-M_alt 'P -1'
_symmetry_space_group_name_Hall '-P 1'
_symmetry_space_group_name_H-M 'P -1'
_atom_sites_solution_hydrogens geom
_audit_creation_method SHELXL-2018/1
_audit_update_record
;
2019-04-04 deposited with the CCDC.    2019-05-23 downloaded from the CCDC.
;
_cell_angle_alpha 100.589(2)
_cell_angle_beta 91.900(2)
_cell_angle_gamma 105.332(2)
_cell_formula_units_Z 2
_cell_length_a 9.1684(3)
_cell_length_b 12.0068(3)
_cell_length_c 14.3299(4)
_cell_measurement_reflns_used 14674
_cell_measurement_temperature 150(2)
_cell_measurement_theta_max 76.1120
_cell_measurement_theta_min 3.8450
_cell_volume 1489.86(8)
_computing_cell_refinement 'CrysAlisPro 1.171.38.43b (Rigaku OD, 2015)'
_computing_data_collection 'CrysAlisPro 1.171.38.43b (Rigaku OD, 2015)'
_computing_data_reduction 'CrysAlisPro 1.171.38.43b (Rigaku OD, 2015)'
_computing_structure_refinement 'SHELXL-2018/1 (Sheldrick, 2018)'
_computing_structure_solution 'SHELXS-97 (Sheldrick, 1990)'
_diffrn_ambient_temperature 150(2)
_diffrn_detector_area_resol_mean 10.4102
_diffrn_measured_fraction_theta_full 0.992
_diffrn_measured_fraction_theta_max 0.976
_diffrn_measurement_device_type 'SuperNova, Dual, Cu at zero, Atlas'
_diffrn_measurement_method '\w scans'
_diffrn_radiation_monochromator mirror
_diffrn_radiation_source 'SuperNova (Cu) X-ray Source'
_diffrn_radiation_type CuK\a
_diffrn_radiation_wavelength 1.54184
_diffrn_reflns_av_R_equivalents 0.0241
_diffrn_reflns_av_unetI/netI 0.0156
_diffrn_reflns_Laue_measured_fraction_full 0.992
_diffrn_reflns_Laue_measured_fraction_max 0.976
_diffrn_reflns_limit_h_max 11
_diffrn_reflns_limit_h_min -11
_diffrn_reflns_limit_k_max 14
_diffrn_reflns_limit_k_min -15
_diffrn_reflns_limit_l_max 17
_diffrn_reflns_limit_l_min -18
_diffrn_reflns_number 30308
_diffrn_reflns_point_group_measured_fraction_full 0.992
_diffrn_reflns_point_group_measured_fraction_max 0.976
_diffrn_reflns_theta_full 67.684
_diffrn_reflns_theta_max 76.141
_diffrn_reflns_theta_min 3.896
_exptl_absorpt_coefficient_mu 1.523
_exptl_absorpt_correction_T_max 1.00000
_exptl_absorpt_correction_T_min 0.92506
_exptl_absorpt_correction_type multi-scan
_exptl_absorpt_process_details
;
CrysAlisPro 1.171.38.43b (Rigaku Oxford Diffraction, 2015)
Empirical absorption correction using spherical harmonics,
 implemented in SCALE3 ABSPACK scaling algorithm.
;
_exptl_crystal_colour colourless
_exptl_crystal_density_diffrn 1.672
_exptl_crystal_description block
_exptl_crystal_F_000 744
_exptl_crystal_size_max 0.200
_exptl_crystal_size_mid 0.200
_exptl_crystal_size_min 0.100
_refine_diff_density_max 0.296
_refine_diff_density_min -0.212
_refine_diff_density_rms 0.042
_refine_ls_extinction_method none
_refine_ls_goodness_of_fit_ref 1.068
_refine_ls_hydrogen_treatment constr
_refine_ls_matrix_type full
_refine_ls_number_parameters 469
_refine_ls_number_reflns 6085
_refine_ls_number_restraints 0
_refine_ls_restrained_S_all 1.068
_refine_ls_R_factor_all 0.0383
_refine_ls_R_factor_gt 0.0333
_refine_ls_shift/su_max 0.000
_refine_ls_shift/su_mean 0.000
_refine_ls_structure_factor_coef Fsqd
_refine_ls_weighting_details 'w=1/[\s^2^(Fo^2^)+(0.0459P)^2^+0.5587P] where P=(Fo^2^+2Fc^2^)/3'
_refine_ls_weighting_scheme calc
_refine_ls_wR_factor_gt 0.0892
_refine_ls_wR_factor_ref 0.0952
_reflns_Friedel_coverage 0.000
_reflns_number_gt 5348
_reflns_number_total 6085
_reflns_threshold_expression 'I > 2\s(I)'
_cod_data_source_file c9cc02707f2.cif
_cod_data_source_block MM182A
_cod_database_code 7123516
_shelx_shelxl_version_number 2018/1
_shelx_space_group_comment
;
The symmetry employed for this shelxl refinement is uniquely defined
by the following loop, which should always be used as a source of
symmetry information in preference to the above space-group names.
They are only intended as comments.
;
_shelx_estimated_absorpt_t_min 0.750
_shelx_estimated_absorpt_t_max 0.863

loop_
_space_group_symop_operation_xyz
'x, y, z'
'-x, -y, -z'

loop_
_atom_site_label
_atom_site_type_symbol
_atom_site_fract_x
_atom_site_fract_y
_atom_site_fract_z
_atom_site_U_iso_or_equiv
_atom_site_adp_type
_atom_site_occupancy
_atom_site_site_symmetry_order
_atom_site_calc_flag
_atom_site_refinement_flags_posn
_atom_site_refinement_flags_adp
C1 C 0.63441(15) 0.34355(12) 0.82936(10) 0.0249(3) Uani 1 1 d . .
C2 C 0.88392(15) 0.32722(12) 0.77953(10) 0.0253(3) Uani 1 1 d . .
C3 C 0.69499(15) 0.32649(12) 0.59666(10) 0.0241(3) Uani 1 1 d . .
C4 C 0.56238(15) 0.23426(12) 0.58088(10) 0.0261(3) Uani 1 1 d . .
C5 C 0.52253(16) 0.15137(12) 0.49714(11) 0.0305(3) Uani 1 1 d . .
C6 C 0.61762(18) 0.15701(14) 0.42512(11) 0.0353(3) Uani 1 1 d . .
C7 C 0.75264(18) 0.24446(14) 0.43764(11) 0.0332(3) Uani 1 1 d . .
C8 C 0.78829(16) 0.32502(12) 0.52193(10) 0.0282(3) Uani 1 1 d . .
C9 C 0.79241(15) 0.56504(12) 0.67637(10) 0.0263(3) Uani 1 1 d . .
C10 C 0.75181(15) 0.60120(12) 0.59531(10) 0.0273(3) Uani 1 1 d . .
C11 C 0.78159(16) 0.71808(13) 0.58720(12) 0.0321(3) Uani 1 1 d . .
C12 C 0.85133(17) 0.80524(13) 0.66381(13) 0.0373(4) Uani 1 1 d . .
C13 C 0.89424(18) 0.77427(14) 0.74632(13) 0.0379(4) Uani 1 1 d . .
C14 C 0.86520(16) 0.65662(14) 0.75080(11) 0.0318(3) Uani 1 1 d . .
C15 C 0.52730(15) 0.48482(13) 0.78166(10) 0.0265(3) Uani 1 1 d . .
C16 C 0.42736(18) 0.47623(15) 0.70434(11) 0.0330(3) Uani 1 1 d . .
H16 H 0.431707 0.426943 0.645095 0.040 Uiso 1 1 calc R U
C17 C 0.3205(2) 0.54026(17) 0.71396(12) 0.0421(4) Uani 1 1 d . .
H17 H 0.250858 0.534086 0.661439 0.050 Uiso 1 1 calc R U
C18 C 0.3159(2) 0.61300(19) 0.80024(13) 0.0476(4) Uani 1 1 d . .
H18 H 0.243153 0.656851 0.806784 0.057 Uiso 1 1 calc R U
C19 C 0.4170(2) 0.62192(18) 0.87692(13) 0.0478(4) Uani 1 1 d . .
H19 H 0.414233 0.672449 0.935823 0.057 Uiso 1 1 calc R U
C20 C 0.52268(19) 0.55707(15) 0.86788(11) 0.0365(3) Uani 1 1 d . .
H20 H 0.591345 0.562366 0.920687 0.044 Uiso 1 1 calc R U
C21 C 0.73785(16) 0.18190(13) 0.86295(11) 0.0292(3) Uani 1 1 d . .
C22 C 0.68195(18) 0.07316(14) 0.80407(13) 0.0377(3) Uani 1 1 d . .
H22 H 0.664012 0.066291 0.737312 0.045 Uiso 1 1 calc R U
C23 C 0.6523(2) -0.02664(17) 0.84454(17) 0.0522(5) Uani 1 1 d . .
H23 H 0.614112 -0.102663 0.805186 0.063 Uiso 1 1 calc R U
C24 C 0.6781(2) -0.01535(19) 0.94150(17) 0.0557(5) Uani 1 1 d . .
H24 H 0.655863 -0.083694 0.968785 0.067 Uiso 1 1 calc R U
C25 C 0.7359(2) 0.0944(2) 0.99937(14) 0.0509(5) Uani 1 1 d . .
H25 H 0.755257 0.101144 1.066003 0.061 Uiso 1 1 calc R U
C26 C 0.76596(18) 0.19497(16) 0.96049(12) 0.0379(4) Uani 1 1 d . .
H26 H 0.804853 0.270941 0.999816 0.046 Uiso 1 1 calc R U
C27 C 1.01285(15) 0.27468(12) 0.78745(10) 0.0272(3) Uani 1 1 d . .
C28 C 1.04250(16) 0.19918(13) 0.70950(11) 0.0292(3) Uani 1 1 d . .
C29 C 1.14733(16) 0.13643(13) 0.71801(11) 0.0311(3) Uani 1 1 d . .
C30 C 1.22331(16) 0.14995(13) 0.80588(12) 0.0326(3) Uani 1 1 d . .
C31 C 1.19874(16) 0.22727(14) 0.88389(11) 0.0309(3) Uani 1 1 d . .
C32 C 1.09534(16) 0.28999(13) 0.87374(11) 0.0288(3) Uani 1 1 d . .
B1 B 0.74853(17) 0.43011(14) 0.69189(11) 0.0242(3) Uani 1 1 d . .
N1 N 0.64062(13) 0.42021(10) 0.77180(8) 0.0244(2) Uani 1 1 d . .
N2 N 0.75889(13) 0.28540(10) 0.82009(8) 0.0257(2) Uani 1 1 d . .
O1 O 0.54536(12) 0.31681(10) 0.88684(7) 0.0324(2) Uani 1 1 d . .
O2 O 0.89696(10) 0.40758(9) 0.73115(7) 0.0264(2) Uani 1 1 d . .
F1 F 0.46447(9) 0.22101(8) 0.64901(6) 0.0339(2) Uani 1 1 d . .
F2 F 0.39213(10) 0.06467(8) 0.48553(8) 0.0420(2) Uani 1 1 d . .
F3 F 0.58064(13) 0.07620(10) 0.34372(8) 0.0546(3) Uani 1 1 d . .
F4 F 0.84548(12) 0.25027(10) 0.36725(7) 0.0494(3) Uani 1 1 d . .
F5 F 0.92196(10) 0.40827(8) 0.53109(7) 0.0380(2) Uani 1 1 d . .
F6 F 0.67629(11) 0.52207(8) 0.51824(6) 0.0355(2) Uani 1 1 d . .
F7 F 0.74305(12) 0.74579(9) 0.50489(8) 0.0444(2) Uani 1 1 d . .
F8 F 0.87890(13) 0.91881(8) 0.65727(10) 0.0556(3) Uani 1 1 d . .
F9 F 0.96659(13) 0.85915(10) 0.82067(9) 0.0576(3) Uani 1 1 d . .
F10 F 0.90965(11) 0.63220(9) 0.83382(7) 0.0425(2) Uani 1 1 d . .
F11 F 0.96194(11) 0.18059(9) 0.62604(6) 0.0401(2) Uani 1 1 d . .
F12 F 1.17135(11) 0.06135(9) 0.64347(7) 0.0435(2) Uani 1 1 d . .
F13 F 1.31938(11) 0.08612(9) 0.81576(8) 0.0453(2) Uani 1 1 d . .
F14 F 1.27080(10) 0.23934(9) 0.96898(7) 0.0411(2) Uani 1 1 d . .
F15 F 1.07267(10) 0.36552(9) 0.94966(6) 0.0386(2) Uani 1 1 d . .

loop_
_atom_site_aniso_label
_atom_site_aniso_U_11
_atom_site_aniso_U_22
_atom_site_aniso_U_33
_atom_site_aniso_U_23
_atom_site_aniso_U_13
_atom_site_aniso_U_12
C1 0.0226(6) 0.0300(7) 0.0243(6) 0.0043(5) 0.0022(5) 0.0115(5)
C2 0.0246(6) 0.0284(7) 0.0234(6) 0.0032(5) 0.0002(5) 0.0098(5)
C3 0.0262(6) 0.0230(6) 0.0265(7) 0.0077(5) 0.0049(5) 0.0106(5)
C4 0.0259(6) 0.0255(6) 0.0305(7) 0.0092(6) 0.0054(5) 0.0106(5)
C5 0.0280(7) 0.0234(6) 0.0399(8) 0.0026(6) -0.0022(6) 0.0098(5)
C6 0.0409(8) 0.0335(8) 0.0312(8) -0.0067(6) -0.0032(6) 0.0196(7)
C7 0.0385(8) 0.0388(8) 0.0284(7) 0.0060(6) 0.0109(6) 0.0207(7)
C8 0.0294(7) 0.0268(7) 0.0312(7) 0.0083(6) 0.0073(6) 0.0099(5)
C9 0.0238(6) 0.0268(7) 0.0298(7) 0.0062(6) 0.0049(5) 0.0092(5)
C10 0.0254(6) 0.0257(7) 0.0322(7) 0.0061(6) 0.0027(5) 0.0090(5)
C11 0.0290(7) 0.0291(7) 0.0436(8) 0.0129(6) 0.0047(6) 0.0134(6)
C12 0.0305(7) 0.0217(7) 0.0601(10) 0.0072(7) 0.0056(7) 0.0081(6)
C13 0.0294(7) 0.0291(7) 0.0479(9) -0.0067(7) -0.0001(7) 0.0059(6)
C14 0.0278(7) 0.0353(8) 0.0322(7) 0.0043(6) 0.0015(6) 0.0106(6)
C15 0.0265(6) 0.0313(7) 0.0264(7) 0.0077(6) 0.0056(5) 0.0144(6)
C16 0.0364(8) 0.0421(8) 0.0256(7) 0.0043(6) 0.0015(6) 0.0216(7)
C17 0.0423(9) 0.0593(11) 0.0348(8) 0.0088(8) -0.0008(7) 0.0324(8)
C18 0.0529(10) 0.0660(12) 0.0406(9) 0.0094(9) 0.0096(8) 0.0449(10)
C19 0.0603(11) 0.0627(12) 0.0323(8) 0.0021(8) 0.0072(8) 0.0418(10)
C20 0.0428(9) 0.0448(9) 0.0274(7) 0.0025(7) 0.0008(6) 0.0249(7)
C21 0.0252(6) 0.0347(7) 0.0349(7) 0.0149(6) 0.0072(6) 0.0146(6)
C22 0.0377(8) 0.0338(8) 0.0438(9) 0.0103(7) 0.0014(7) 0.0121(6)
C23 0.0518(10) 0.0359(9) 0.0749(14) 0.0204(9) 0.0049(9) 0.0156(8)
C24 0.0510(11) 0.0578(12) 0.0774(14) 0.0448(11) 0.0139(10) 0.0252(9)
C25 0.0491(10) 0.0715(13) 0.0494(10) 0.0363(10) 0.0118(8) 0.0289(10)
C26 0.0353(8) 0.0517(10) 0.0355(8) 0.0168(7) 0.0078(6) 0.0208(7)
C27 0.0235(6) 0.0287(7) 0.0326(7) 0.0084(6) 0.0046(5) 0.0110(5)
C28 0.0235(6) 0.0320(7) 0.0319(7) 0.0059(6) 0.0015(5) 0.0078(5)
C29 0.0241(6) 0.0271(7) 0.0412(8) 0.0018(6) 0.0066(6) 0.0084(5)
C30 0.0222(6) 0.0296(7) 0.0505(9) 0.0122(7) 0.0050(6) 0.0118(5)
C31 0.0233(6) 0.0353(8) 0.0364(8) 0.0119(6) 0.0005(6) 0.0092(6)
C32 0.0259(7) 0.0325(7) 0.0302(7) 0.0061(6) 0.0049(5) 0.0116(6)
B1 0.0234(7) 0.0273(7) 0.0247(7) 0.0069(6) 0.0032(6) 0.0103(6)
N1 0.0244(5) 0.0304(6) 0.0224(5) 0.0061(5) 0.0033(4) 0.0137(5)
N2 0.0250(5) 0.0301(6) 0.0265(6) 0.0087(5) 0.0044(4) 0.0132(5)
O1 0.0307(5) 0.0426(6) 0.0317(5) 0.0141(5) 0.0114(4) 0.0178(4)
O2 0.0232(4) 0.0299(5) 0.0287(5) 0.0083(4) 0.0043(4) 0.0098(4)
F1 0.0280(4) 0.0349(4) 0.0372(5) 0.0091(4) 0.0098(3) 0.0035(3)
F2 0.0316(5) 0.0274(4) 0.0606(6) -0.0024(4) -0.0051(4) 0.0060(4)
F3 0.0567(6) 0.0565(7) 0.0420(6) -0.0204(5) -0.0046(5) 0.0228(5)
F4 0.0525(6) 0.0646(7) 0.0350(5) 0.0033(5) 0.0209(4) 0.0256(5)
F5 0.0342(5) 0.0345(5) 0.0433(5) 0.0081(4) 0.0169(4) 0.0043(4)
F6 0.0459(5) 0.0294(4) 0.0309(4) 0.0057(4) -0.0062(4) 0.0114(4)
F7 0.0495(6) 0.0384(5) 0.0544(6) 0.0240(5) 0.0009(5) 0.0180(4)
F8 0.0534(6) 0.0219(4) 0.0893(9) 0.0112(5) 0.0018(6) 0.0073(4)
F9 0.0560(7) 0.0361(5) 0.0645(7) -0.0154(5) -0.0140(6) 0.0050(5)
F10 0.0464(5) 0.0459(5) 0.0312(5) 0.0006(4) -0.0080(4) 0.0118(4)
F11 0.0378(5) 0.0506(6) 0.0312(5) -0.0004(4) -0.0032(4) 0.0176(4)
F12 0.0351(5) 0.0387(5) 0.0525(6) -0.0090(4) 0.0078(4) 0.0147(4)
F13 0.0359(5) 0.0410(5) 0.0678(7) 0.0135(5) 0.0022(5) 0.0242(4)
F14 0.0346(5) 0.0553(6) 0.0396(5) 0.0172(4) -0.0020(4) 0.0185(4)
F15 0.0383(5) 0.0495(5) 0.0302(4) 0.0005(4) 0.0012(4) 0.0213(4)

loop_
_atom_type_symbol
_atom_type_description
_atom_type_scat_dispersion_real
_atom_type_scat_dispersion_imag
_atom_type_scat_source
C C 0.0181 0.0091 'International Tables Vol C Tables 4.2.6.8 and 6.1.1.4'
H H 0.0000 0.0000 'International Tables Vol C Tables 4.2.6.8 and 6.1.1.4'
B B 0.0090 0.0039 'International Tables Vol C Tables 4.2.6.8 and 6.1.1.4'
N N 0.0311 0.0180 'International Tables Vol C Tables 4.2.6.8 and 6.1.1.4'
O O 0.0492 0.0322 'International Tables Vol C Tables 4.2.6.8 and 6.1.1.4'
F F 0.0727 0.0534 'International Tables Vol C Tables 4.2.6.8 and 6.1.1.4'

loop_
_geom_angle_atom_site_label_1
_geom_angle_atom_site_label_2
_geom_angle_atom_site_label_3
_geom_angle
O1 C1 N1 129.77(12)
O1 C1 N2 116.85(12)
N1 C1 N2 113.38(11)
O2 C2 N2 122.82(12)
O2 C2 C27 118.42(12)
N2 C2 C27 118.72(12)
C4 C3 C8 114.03(13)
C4 C3 B1 126.58(12)
C8 C3 B1 119.38(12)
F1 C4 C5 116.01(12)
F1 C4 C3 120.65(13)
C5 C4 C3 123.33(13)
F2 C5 C6 119.60(14)
F2 C5 C4 120.75(14)
C6 C5 C4 119.65(14)
F3 C6 C5 120.14(15)
F3 C6 C7 120.19(15)
C5 C6 C7 119.66(14)
F4 C7 C8 121.33(15)
F4 C7 C6 119.73(14)
C8 C7 C6 118.94(13)
F5 C8 C7 116.76(12)
F5 C8 C3 118.92(13)
C7 C8 C3 124.32(14)
C10 C9 C14 114.26(13)
C10 C9 B1 125.41(13)
C14 C9 B1 120.08(13)
F6 C10 C11 115.27(13)
F6 C10 C9 120.90(12)
C11 C10 C9 123.82(14)
F7 C11 C12 120.38(13)
F7 C11 C10 120.17(14)
C12 C11 C10 119.44(14)
F8 C12 C11 120.01(16)
F8 C12 C13 120.81(16)
C11 C12 C13 119.17(14)
F9 C13 C12 119.47(15)
F9 C13 C14 120.97(16)
C12 C13 C14 119.54(15)
F10 C14 C13 116.60(14)
F10 C14 C9 119.66(13)
C13 C14 C9 123.74(15)
C20 C15 C16 120.61(13)
C20 C15 N1 119.40(13)
C16 C15 N1 119.97(13)
C15 C16 C17 119.59(14)
C15 C16 H16 120.2
C17 C16 H16 120.2
C18 C17 C16 119.92(15)
C18 C17 H17 120.0
C16 C17 H17 120.0
C19 C18 C17 120.14(15)
C19 C18 H18 119.9
C17 C18 H18 119.9
C18 C19 C20 120.09(16)
C18 C19 H19 120.0
C20 C19 H19 120.0
C15 C20 C19 119.64(15)
C15 C20 H20 120.2
C19 C20 H20 120.2
C22 C21 C26 122.21(15)
C22 C21 N2 117.59(13)
C26 C21 N2 120.10(14)
C21 C22 C23 118.49(17)
C21 C22 H22 120.8
C23 C22 H22 120.8
C24 C23 C22 120.1(2)
C24 C23 H23 119.9
C22 C23 H23 119.9
C23 C24 C25 120.56(17)
C23 C24 H24 119.7
C25 C24 H24 119.7
C24 C25 C26 120.19(18)
C24 C25 H25 119.9
C26 C25 H25 119.9
C21 C26 C25 118.39(18)
C21 C26 H26 120.8
C25 C26 H26 120.8
C32 C27 C28 118.44(12)
C32 C27 C2 121.43(13)
C28 C27 C2 119.82(13)
F11 C28 C29 119.07(14)
F11 C28 C27 119.63(12)
C29 C28 C27 121.16(14)
F12 C29 C30 120.28(13)
F12 C29 C28 120.67(14)
C30 C29 C28 119.01(14)
F13 C30 C29 119.48(14)
F13 C30 C31 119.73(14)
C29 C30 C31 120.78(13)
F14 C31 C32 119.85(14)
F14 C31 C30 120.79(13)
C32 C31 C30 119.33(14)
F15 C32 C31 119.05(13)
F15 C32 C27 119.76(12)
C31 C32 C27 121.18(14)
N1 B1 O2 105.98(10)
N1 B1 C9 108.15(11)
O2 B1 C9 107.13(11)
N1 B1 C3 115.10(11)
O2 B1 C3 102.58(10)
C9 B1 C3 116.91(11)
C1 N1 C15 115.88(11)
C1 N1 B1 122.64(11)
C15 N1 B1 121.12(11)
C2 N2 C21 121.83(11)
C2 N2 C1 122.64(11)
C21 N2 C1 115.46(10)
C2 O2 B1 117.99(10)

loop_
_geom_bond_atom_site_label_1
_geom_bond_atom_site_label_2
_geom_bond_distance
C1 O1 1.2047(17)
C1 N1 1.3360(17)
C1 N2 1.4849(16)
C2 O2 1.2713(17)
C2 N2 1.3233(18)
C2 C27 1.4899(18)
C3 C4 1.3905(19)
C3 C8 1.3930(19)
C3 B1 1.631(2)
C4 F1 1.3506(16)
C4 C5 1.380(2)
C5 F2 1.3437(17)
C5 C6 1.373(2)
C6 F3 1.3420(18)
C6 C7 1.377(2)
C7 F4 1.3410(17)
C7 C8 1.371(2)
C8 F5 1.3459(17)
C9 C10 1.385(2)
C9 C14 1.388(2)
C9 B1 1.622(2)
C10 F6 1.3481(17)
C10 C11 1.384(2)
C11 F7 1.3437(18)
C11 C12 1.373(2)
C12 F8 1.3410(17)
C12 C13 1.378(3)
C13 F9 1.3455(19)
C13 C14 1.381(2)
C14 F10 1.3516(18)
C15 C20 1.382(2)
C15 C16 1.385(2)
C15 N1 1.4481(16)
C16 C17 1.392(2)
C16 H16 0.9500
C17 C18 1.385(3)
C17 H17 0.9500
C18 C19 1.384(3)
C18 H18 0.9500
C19 C20 1.390(2)
C19 H19 0.9500
C20 H20 0.9500
C21 C22 1.375(2)
C21 C26 1.385(2)
C21 N2 1.4563(17)
C22 C23 1.393(2)
C22 H22 0.9500
C23 C24 1.377(3)
C23 H23 0.9500
C24 C25 1.381(3)
C24 H24 0.9500
C25 C26 1.388(2)
C25 H25 0.9500
C26 H26 0.9500
C27 C32 1.384(2)
C27 C28 1.386(2)
C28 F11 1.3348(17)
C28 C29 1.384(2)
C29 F12 1.3300(18)
C29 C30 1.380(2)
C30 F13 1.3311(16)
C30 C31 1.381(2)
C31 F14 1.3324(18)
C31 C32 1.3769(19)
C32 F15 1.3421(17)
B1 N1 1.5386(18)
B1 O2 1.5626(17)
